data_4070004
loop_
_publ_author_name
'Chianese, Anthony R.'
'Bremer, Paul T.'
'Wong, Christina'
'Reynes, Rae Julienne'

_publ_section_title
;
 Rigid, Sterically Diverse N-Heterocyclic Carbene-Pyridine Chelates:
 Synthesis, Mild Palladation, and Palladium-Catalyzed Allylic Substitution
;
_journal_issue 17
_journal_name_full Organometallics
_journal_page_first 5244
_journal_paper_doi 10.1021/om900554c
_journal_volume 28
_journal_year 2009
_chemical_formula_moiety 'C37 H44 F6 N3 P1 Pd1'
_chemical_formula_sum 'C37 H44 F6 N3 P Pd'
_chemical_formula_weight 782.14
_space_group_IT_number 2
_symmetry_cell_setting triclinic
_symmetry_space_group_name_Hall '-P 1'
_symmetry_space_group_name_H-M 'P -1'
_atom_sites_solution_hydrogens geom
_atom_sites_solution_primary direct
_audit_creation_date 09-02-15
_audit_creation_method CRYSTALS_ver_12.86
_cell_angle_alpha 77.754(3)
_cell_angle_beta 77.355(2)
_cell_angle_gamma 74.5178(19)
_cell_formula_units_Z 2.00000
_cell_length_a 9.12141(15)
_cell_length_b 13.1251(3)
_cell_length_c 15.8828(5)
_cell_measurement_reflns_used 10805
_cell_measurement_temperature 110
_cell_measurement_theta_max 29.2299
_cell_measurement_theta_min 3.4431
_cell_volume 1764.00(8)
_computing_cell_refinement
;
CrysAlis RED, Oxford Diffraction Ltd.,
Version 1.171.32.29 (release 10-06-2008 CrysAlis171 .NET)
(compiled Jun 10 2008,16:49:55)
;
_computing_data_collection
;
CrysAlis CCD, Oxford Diffraction Ltd.,
Version 1.171.32.29 (release 10-06-2008 CrysAlis171 .NET)
(compiled Jun 10 2008,16:49:55)
;
_computing_data_reduction
;
CrysAlis RED, Oxford Diffraction Ltd.,
Version 1.171.32.29 (release 10-06-2008 CrysAlis171 .NET)
(compiled Jun 10 2008,16:49:55)
;
_computing_publication_material 'CRYSTALS (Betteridge et al., 2003)'
_computing_structure_refinement 'CRYSTALS (Betteridge et al., 2003)'
_computing_structure_solution 'SIR92 (Altomare et al., 1994)'
_diffrn_ambient_temperature 110(2)
_diffrn_detector CCD
_diffrn_detector_area_resol_mean 10.3533
_diffrn_detector_type 'Oxford Diffraction Ruby CCD'
_diffrn_measured_fraction_theta_full 0.997
_diffrn_measured_fraction_theta_max 0.854
_diffrn_measurement_details
;
  1 omega  -16.00   86.00   1.0000   10.5000
omega____ theta____ kappa____ phi______ omega'___ theta'___ frames
    -       11.1395   45.0000  180.0000    0.0000    0.0000 102

  2 omega  -64.00  -10.00   1.0000   10.5000
omega____ theta____ kappa____ phi______ omega'___ theta'___ frames
    -       11.1395  -45.0000   60.0000    0.0000    0.0000 54

  3 omega  -14.00   38.00   1.0000   10.5000
omega____ theta____ kappa____ phi______ omega'___ theta'___ frames
    -       11.1395  -45.0000  330.0000    0.0000    0.0000 52

  4 omega  -16.00   81.00   1.0000   10.5000
omega____ theta____ kappa____ phi______ omega'___ theta'___ frames
    -       11.1395   45.0000    0.0000    0.0000    0.0000 97

  5 omega  -14.00   27.00   1.0000   10.5000
omega____ theta____ kappa____ phi______ omega'___ theta'___ frames
    -       11.1395   66.0000  279.0000    0.0000    0.0000 41

  6 omega   -7.00   35.00   1.0000   10.5000
omega____ theta____ kappa____ phi______ omega'___ theta'___ frames
    -       11.1395   68.0000  105.0000    0.0000    0.0000 42

;
_diffrn_measurement_device '\k-geometry diffractometer'
_diffrn_measurement_device_type 'Oxford Diffraction Gemini R Ultra'
_diffrn_measurement_method 'phi and omega scans'
_diffrn_orient_matrix_UB_11 -0.0112261615
_diffrn_orient_matrix_UB_12 0.0164943812
_diffrn_orient_matrix_UB_13 0.0410260508
_diffrn_orient_matrix_UB_21 -0.0219352773
_diffrn_orient_matrix_UB_22 0.0541919751
_diffrn_orient_matrix_UB_23 -0.0197729807
_diffrn_orient_matrix_UB_31 -0.0780691199
_diffrn_orient_matrix_UB_32 -0.0037988251
_diffrn_orient_matrix_UB_33 0.0080498895
_diffrn_radiation_monochromator graphite
_diffrn_radiation_probe x-ray
_diffrn_radiation_source 'Enhance (Mo) X-ray Source'
_diffrn_radiation_type 'Mo K\a'
_diffrn_radiation_wavelength 0.7107
_diffrn_reflns_av_R_equivalents 0.0232
_diffrn_reflns_av_sigmaI/netI 0.0593
_diffrn_reflns_limit_h_max 12
_diffrn_reflns_limit_h_min -10
_diffrn_reflns_limit_k_max 17
_diffrn_reflns_limit_k_min -16
_diffrn_reflns_limit_l_max 20
_diffrn_reflns_limit_l_min -21
_diffrn_reflns_number 17970
_diffrn_reflns_theta_full 26.081
_diffrn_reflns_theta_max 29.2299
_diffrn_reflns_theta_min 3.4431
_diffrn_source 'fine-focus sealed tube'
_diffrn_source_current 40
_diffrn_source_voltage 50
_diffrn_standards_decay_% <2%
_diffrn_standards_interval_count 50
_diffrn_standards_number 2
_exptl_absorpt_coefficient_mu 0.633
_exptl_absorpt_correction_T_max 0.938
_exptl_absorpt_correction_T_min 0.823
_exptl_absorpt_correction_type analytical
_exptl_absorpt_process_details
;
CrysAlis RED, Oxford Diffraction Ltd.,
Version 1.171.32.29 (release 10-06-2008 CrysAlis171 .NET)
(compiled Jun 10 2008,16:49:55)
Analytical numeric absorption correction using a multifaceted crystal
            model based on expressions derived by R.C. Clark & J.S. Reid.
(Clark, R. C. & Reid, J. S. (1995). Acta Cryst. A51, 887-897)
;
_exptl_crystal_colour colorless
_exptl_crystal_density_diffrn 1.472
_exptl_crystal_density_method 'not measured'
_exptl_crystal_description block
_exptl_crystal_F_000 804
_exptl_crystal_size_max 0.4201
_exptl_crystal_size_mid 0.1756
_exptl_crystal_size_min 0.1098
_refine_diff_density_max 1.20
_refine_diff_density_min -0.53
_refine_ls_extinction_method None
_refine_ls_goodness_of_fit_ref 1.0012
_refine_ls_hydrogen_treatment noref
_refine_ls_matrix_type full
_refine_ls_number_parameters 461
_refine_ls_number_reflns 8242
_refine_ls_number_restraints 34
_refine_ls_R_factor_all 0.0385
_refine_ls_R_factor_gt 0.0299
_refine_ls_shift/su_max 0.030895
_refine_ls_structure_factor_coef Fsqd
_refine_ls_weighting_details
;
 Method= Modified Sheldrick 
 w=1/[\s^2^(F^2^) + ( 0.04P)^2^ + 0.01P] 
 ,where P=(max(Fo^2^,0) + 2Fc^2^)/3 
;
_refine_ls_weighting_scheme calc
_refine_ls_wR_factor_all 0.0746
_refine_ls_wR_factor_gt 0.0729
_refine_ls_wR_factor_ref 0.0746
_reflns_limit_h_max 12
_reflns_limit_h_min -12
_reflns_limit_k_max 17
_reflns_limit_k_min -17
_reflns_limit_l_max 21
_reflns_limit_l_min 0
_reflns_number_gt 6844
_reflns_number_total 8242
_reflns_threshold_expression I>2.0\s(I)
_oxford_diffrn_Wilson_B_factor 1.59
_oxford_diffrn_Wilson_scale 0.26
_oxford_refine_ls_r_factor_ref 0.0385
_oxford_refine_ls_scale 2.804(14)
_oxford_reflns_number_all 8242
_oxford_reflns_threshold_expression_ref I>-10.0\s(I)
_oxford_structure_analysis_title '20081227 CiPrNHPdallyl in P-1'
_cod_data_source_file om900554c_si_003.cif
_cod_data_source_block arc04
_cod_depositor_comments
;
The following automatic conversions were performed:

'_symmetry_cell_setting' value 'Triclinic' changed to 'triclinic'
according to /home/saulius/struct/CIF-dictionaries/cif_core.dic
dictionary named 'cif_core.dic' version 2.4.2 from
2011-04-26.

'_diffrn_radiation_probe' value 'X-ray' changed to
'x-ray' according to
/home/saulius/struct/CIF-dictionaries/cif_core.dic dictionary named
'cif_core.dic' version 2.4.2 from 2011-04-26.

Automatic conversion script
Id: cif_fix_values 1715 2011-07-08 13:25:40Z adriana 
;
_cod_original_sg_symbol_H-M 'P -1 '
_cod_original_formula_sum 'C37 H44 F6 N3 P1 Pd1'
_cod_database_code 4070004

loop_
_symmetry_equiv_pos_as_xyz
x,y,z
-x,-y,-z

loop_
_atom_site_label
_atom_site_type_symbol
_atom_site_fract_x
_atom_site_fract_y
_atom_site_fract_z
_atom_site_U_iso_or_equiv
_atom_site_occupancy
_atom_site_adp_type
_atom_site_refinement_flags_posn
_atom_site_refinement_flags_occupancy
_atom_site_disorder_assembly
_atom_site_disorder_group
Pd1 Pd 0.391141(16) 0.224400(11) 0.219476(10) 0.0184 1.0000 Uani D . . .
C2 C 0.3726(9) 0.0867(6) 0.1792(5) 0.0231 0.465(6) Uani D P 1 1
C3 C 0.2499(4) 0.1114(3) 0.2502(3) 0.0220 0.465(6) Uani D P 1 1
C4 C 0.2864(8) 0.1187(6) 0.3284(4) 0.0248 0.465(6) Uani D P 1 1
C5 C 0.3610(9) 0.0797(5) 0.1933(4) 0.0250 0.535(6) Uani D P 1 2
C6 C 0.3567(4) 0.0644(3) 0.2838(3) 0.0261 0.535(6) Uani D P 1 2
C7 C 0.2519(7) 0.1374(5) 0.3313(4) 0.0254 0.535(6) Uani D P 1 2
C8 C 0.5178(2) 0.28965(16) 0.11107(13) 0.0206 1.0000 Uani . . . .
N9 N 0.59684(19) 0.26299(13) 0.03452(11) 0.0219 1.0000 Uani . . . .
C10 C 0.6831(2) 0.33803(16) -0.00972(13) 0.0218 1.0000 Uani . . . .
C11 C 0.7874(3) 0.33800(18) -0.08774(14) 0.0282 1.0000 Uani . . . .
C12 C 0.8624(2) 0.42081(19) -0.11311(14) 0.0309 1.0000 Uani . . . .
C13 C 0.8323(2) 0.50068(18) -0.06272(15) 0.0298 1.0000 Uani . . . .
C14 C 0.7284(2) 0.50089(17) 0.01617(14) 0.0251 1.0000 Uani . . . .
C15 C 0.6532(2) 0.41698(16) 0.04264(13) 0.0198 1.0000 Uani . . . .
N16 N 0.54957(17) 0.38488(12) 0.11662(10) 0.0172 1.0000 Uani . . . .
C17 C 0.4871(2) 0.42987(15) 0.19401(13) 0.0172 1.0000 Uani . . . .
N18 N 0.40712(17) 0.36873(12) 0.25700(10) 0.0158 1.0000 Uani . . . .
C19 C 0.3441(2) 0.40618(15) 0.33350(13) 0.0175 1.0000 Uani . . . .
C20 C 0.3603(2) 0.50361(16) 0.34693(13) 0.0216 1.0000 Uani . . . .
C21 C 0.4432(2) 0.56413(16) 0.28113(14) 0.0243 1.0000 Uani . . . .
C22 C 0.5072(2) 0.52686(16) 0.20364(13) 0.0214 1.0000 Uani . . . .
C23 C 0.6021(3) 0.16520(18) 0.00237(15) 0.0325 1.0000 Uani . . . .
C24 C 0.2638(2) 0.33845(15) 0.40693(12) 0.0160 1.0000 Uani . . . .
C25 C 0.1011(2) 0.35442(15) 0.42088(13) 0.0181 1.0000 Uani . . . .
C26 C 0.0314(2) 0.29256(16) 0.49306(13) 0.0194 1.0000 Uani . . . .
C27 C 0.1149(2) 0.21931(15) 0.55270(13) 0.0175 1.0000 Uani . . . .
C28 C 0.2739(2) 0.20797(15) 0.53829(13) 0.0201 1.0000 Uani . . . .
C29 C 0.3499(2) 0.26624(15) 0.46622(13) 0.0189 1.0000 Uani . . . .
C30 C 0.0048(2) 0.43639(17) 0.35934(14) 0.0237 1.0000 Uani . . . .
C31 C -0.0322(3) 0.3866(2) 0.29254(17) 0.0442 1.0000 Uani . . . .
C32 C -0.1447(3) 0.50189(19) 0.40841(16) 0.0382 1.0000 Uani . . . .
C33 C 0.0373(2) 0.15391(16) 0.63151(14) 0.0219 1.0000 Uani . . . .
C34 C -0.0274(3) 0.07253(18) 0.60370(16) 0.0341 1.0000 Uani . . . .
C35 C -0.0880(3) 0.2235(2) 0.68873(16) 0.0381 1.0000 Uani . . . .
C36 C 0.5240(2) 0.25300(17) 0.45737(14) 0.0246 1.0000 Uani . . . .
C37 C 0.6124(2) 0.1383(2) 0.45120(18) 0.0383 1.0000 Uani . . . .
C38 C 0.5585(2) 0.2917(2) 0.53265(18) 0.0389 1.0000 Uani . . . .
P39 P 0.68516(6) 0.79508(4) 0.17362(4) 0.0223 1.0000 Uani . . . .
F40 F 0.70342(15) 0.71720(10) 0.10417(9) 0.0391 1.0000 Uani . . . .
F41 F 0.66535(15) 0.87271(11) 0.24240(9) 0.0353 1.0000 Uani . . . .
F42 F 0.50315(13) 0.80118(10) 0.19625(8) 0.0314 1.0000 Uani . . . .
F43 F 0.86613(13) 0.78866(10) 0.15068(10) 0.0376 1.0000 Uani . . . .
F44 F 0.71253(16) 0.69261(11) 0.24841(10) 0.0436 1.0000 Uani . . . .
F45 F 0.65664(14) 0.89671(9) 0.09819(8) 0.0289 1.0000 Uani . . . .
C46 C 0.0761(3) 0.75088(18) 0.85910(16) 0.0308 1.0000 Uani . . . .
C47 C 0.1693(2) 0.80686(19) 0.79637(15) 0.0301 1.0000 Uani . . . .
C48 C 0.1647(3) 0.91131(19) 0.80002(16) 0.0327 1.0000 Uani . . . .
C49 C 0.0650(3) 0.96098(19) 0.86600(18) 0.0385 1.0000 Uani . . . .
C50 C -0.0277(3) 0.9050(2) 0.92876(16) 0.0360 1.0000 Uani . . . .
C51 C -0.0229(3) 0.7999(2) 0.92589(15) 0.0322 1.0000 Uani . . . .
H41 H 0.3609 0.0612 0.3546 0.0279 0.465(6) Uiso . P 1 1
H42 H 0.2064 0.1504 0.3721 0.0279 0.465(6) Uiso . P 1 1
H31 H 0.1418 0.1369 0.2409 0.0259 0.465(6) Uiso . P 1 1
H21 H 0.4479 0.0250 0.1883 0.0276 0.465(6) Uiso . P 1 1
H22 H 0.3364 0.0963 0.1237 0.0276 0.465(6) Uiso . P 1 1
H71 H 0.2635 0.1358 0.3904 0.0359 0.535(6) Uiso . P 1 2
H72 H 0.1447 0.1539 0.3264 0.0359 0.535(6) Uiso . P 1 2
H61 H 0.4428 0.0153 0.3099 0.0359 0.535(6) Uiso . P 1 2
H51 H 0.4574 0.0392 0.1586 0.0344 0.535(6) Uiso . P 1 2
H52 H 0.2754 0.0891 0.1693 0.0344 0.535(6) Uiso . P 1 2
H201 H 0.3164 0.5268 0.3994 0.0279 1.0000 Uiso . . . .
H211 H 0.4530 0.6297 0.2896 0.0292 1.0000 Uiso . . . .
H221 H 0.5624 0.5669 0.1593 0.0271 1.0000 Uiso . . . .
H233 H 0.6261 0.1762 -0.0591 0.0420 1.0000 Uiso . . . .
H231 H 0.6741 0.1063 0.0283 0.0420 1.0000 Uiso . . . .
H232 H 0.5022 0.1501 0.0190 0.0420 1.0000 Uiso . . . .
H141 H 0.7115 0.5536 0.0493 0.0301 1.0000 Uiso . . . .
H131 H 0.8838 0.5558 -0.0813 0.0347 1.0000 Uiso . . . .
H121 H 0.9346 0.4223 -0.1647 0.0339 1.0000 Uiso . . . .
H111 H 0.8074 0.2831 -0.1203 0.0324 1.0000 Uiso . . . .
H301 H 0.0627 0.4907 0.3305 0.0279 1.0000 Uiso . . . .
H322 H -0.1911 0.5620 0.3645 0.0423 1.0000 Uiso . . . .
H321 H -0.1168 0.5315 0.4524 0.0423 1.0000 Uiso . . . .
H323 H -0.2189 0.4533 0.4347 0.0423 1.0000 Uiso . . . .
H312 H -0.0969 0.4420 0.2535 0.0520 1.0000 Uiso . . . .
H311 H -0.1013 0.3412 0.3284 0.0520 1.0000 Uiso . . . .
H313 H 0.0645 0.3472 0.2583 0.0520 1.0000 Uiso . . . .
H261 H -0.0764 0.3019 0.5019 0.0242 1.0000 Uiso . . . .
H331 H 0.1152 0.1149 0.6666 0.0262 1.0000 Uiso . . . .
H342 H -0.0652 0.0260 0.6554 0.0440 1.0000 Uiso . . . .
H341 H 0.0516 0.0290 0.5669 0.0440 1.0000 Uiso . . . .
H343 H -0.1114 0.1087 0.5724 0.0440 1.0000 Uiso . . . .
H352 H -0.1315 0.1785 0.7388 0.0444 1.0000 Uiso . . . .
H351 H -0.0452 0.2707 0.7079 0.0444 1.0000 Uiso . . . .
H353 H -0.1705 0.2645 0.6565 0.0444 1.0000 Uiso . . . .
H281 H 0.3310 0.1604 0.5788 0.0249 1.0000 Uiso . . . .
H361 H 0.5589 0.2980 0.4035 0.0290 1.0000 Uiso . . . .
H382 H 0.6688 0.2846 0.5271 0.0502 1.0000 Uiso . . . .
H381 H 0.5053 0.3664 0.5334 0.0502 1.0000 Uiso . . . .
H383 H 0.5248 0.2488 0.5880 0.0502 1.0000 Uiso . . . .
H372 H 0.7230 0.1325 0.4406 0.0447 1.0000 Uiso . . . .
H371 H 0.5875 0.0899 0.5038 0.0447 1.0000 Uiso . . . .
H373 H 0.5892 0.1143 0.4039 0.0447 1.0000 Uiso . . . .
H461 H 0.0803 0.6793 0.8563 0.0391 1.0000 Uiso . . . .
H471 H 0.2363 0.7732 0.7519 0.0390 1.0000 Uiso . . . .
H481 H 0.2293 0.9474 0.7587 0.0406 1.0000 Uiso . . . .
H491 H 0.0598 1.0321 0.8690 0.0489 1.0000 Uiso . . . .
H501 H -0.0948 0.9386 0.9726 0.0462 1.0000 Uiso . . . .
H511 H -0.0862 0.7619 0.9689 0.0408 1.0000 Uiso . . . .

loop_
_atom_site_aniso_label
_atom_site_aniso_U_11
_atom_site_aniso_U_22
_atom_site_aniso_U_33
_atom_site_aniso_U_23
_atom_site_aniso_U_13
_atom_site_aniso_U_12
Pd1 0.01681(8) 0.01525(8) 0.02439(9) -0.00491(6) -0.00308(6) -0.00510(6)
C2 0.019(2) 0.019(3) 0.030(3) -0.003(2) 0.000(2) -0.006(2)
C3 0.0220(19) 0.0140(18) 0.030(2) -0.0020(15) -0.0032(17) -0.0070(15)
C4 0.029(3) 0.012(3) 0.034(3) -0.002(2) -0.009(2) -0.004(2)
C5 0.034(3) 0.014(2) 0.034(3) -0.007(2) -0.007(2) -0.0122(19)
C6 0.0315(18) 0.0139(16) 0.034(2) -0.0033(15) -0.0008(15) -0.0116(15)
C7 0.032(2) 0.011(2) 0.033(2) -0.0054(17) 0.0028(19) -0.0096(19)
C8 0.0206(9) 0.0200(10) 0.0232(11) -0.0060(8) -0.0102(8) -0.0010(8)
N9 0.0273(8) 0.0204(9) 0.0190(9) -0.0059(7) -0.0065(7) -0.0027(7)
C10 0.0239(10) 0.0226(10) 0.0172(10) -0.0028(8) -0.0064(8) -0.0005(8)
C11 0.0324(11) 0.0309(12) 0.0159(11) -0.0051(9) -0.0021(9) 0.0010(10)
C12 0.0310(11) 0.0370(13) 0.0166(11) -0.0023(9) 0.0048(9) -0.0030(10)
C13 0.0297(11) 0.0311(12) 0.0239(12) -0.0010(9) 0.0052(9) -0.0099(10)
C14 0.0264(10) 0.0250(11) 0.0210(11) -0.0044(9) 0.0023(8) -0.0058(9)
C15 0.0202(9) 0.0215(10) 0.0146(10) -0.0012(8) -0.0027(8) -0.0012(8)
N16 0.0186(7) 0.0158(8) 0.0173(8) -0.0041(6) -0.0019(6) -0.0038(7)
C17 0.0135(8) 0.0184(10) 0.0180(10) -0.0029(8) -0.0016(7) -0.0022(8)
N18 0.0150(7) 0.0167(8) 0.0163(8) -0.0031(6) -0.0024(6) -0.0045(6)
C19 0.0152(8) 0.0176(9) 0.0208(10) -0.0030(8) -0.0044(8) -0.0047(8)
C20 0.0237(10) 0.0227(10) 0.0188(10) -0.0071(8) 0.0041(8) -0.0092(8)
C21 0.0278(10) 0.0178(10) 0.0291(12) -0.0072(9) 0.0007(9) -0.0103(9)
C22 0.0206(9) 0.0214(10) 0.0209(11) -0.0042(8) 0.0052(8) -0.0094(8)
C23 0.0494(14) 0.0262(12) 0.0249(12) -0.0110(9) -0.0081(10) -0.0073(11)
C24 0.0170(8) 0.0179(9) 0.0150(10) -0.0042(7) -0.0009(7) -0.0076(8)
C25 0.0193(9) 0.0172(10) 0.0194(10) 0.0002(8) -0.0053(8) -0.0076(8)
C26 0.0138(8) 0.0248(10) 0.0199(10) -0.0004(8) -0.0031(8) -0.0073(8)
C27 0.0171(9) 0.0195(10) 0.0170(10) -0.0017(8) -0.0027(7) -0.0070(8)
C28 0.0204(9) 0.0188(10) 0.0222(11) 0.0016(8) -0.0102(8) -0.0051(8)
C29 0.0158(8) 0.0210(10) 0.0210(10) -0.0048(8) -0.0008(8) -0.0069(8)
C30 0.0195(9) 0.0292(11) 0.0216(11) 0.0070(9) -0.0071(8) -0.0100(9)
C31 0.0505(15) 0.0447(15) 0.0348(15) -0.0085(12) -0.0168(12) 0.0025(13)
C32 0.0452(14) 0.0302(13) 0.0354(14) -0.0030(11) -0.0129(11) 0.0006(11)
C33 0.0199(9) 0.0229(10) 0.0223(11) 0.0039(8) -0.0064(8) -0.0078(8)
C34 0.0390(12) 0.0266(12) 0.0394(14) 0.0039(10) -0.0093(11) -0.0172(10)
C35 0.0477(14) 0.0398(14) 0.0203(12) -0.0030(10) 0.0082(10) -0.0120(12)
C36 0.0145(9) 0.0280(11) 0.0286(12) 0.0027(9) -0.0031(8) -0.0067(8)
C37 0.0221(11) 0.0399(14) 0.0484(16) -0.0080(12) -0.0054(11) 0.0007(10)
C38 0.0209(10) 0.0526(16) 0.0504(16) -0.0123(13) -0.0095(11) -0.0149(11)
P39 0.0236(3) 0.0171(3) 0.0258(3) 0.0004(2) -0.0046(2) -0.0067(2)
F40 0.0467(8) 0.0272(7) 0.0472(9) -0.0158(6) -0.0014(7) -0.0129(6)
F41 0.0400(7) 0.0391(8) 0.0319(8) -0.0119(6) -0.0097(6) -0.0104(6)
F42 0.0249(6) 0.0349(7) 0.0342(7) 0.0006(6) -0.0037(5) -0.0127(6)
F43 0.0226(6) 0.0307(7) 0.0580(9) -0.0059(7) -0.0043(6) -0.0067(6)
F44 0.0441(8) 0.0333(8) 0.0471(9) 0.0174(7) -0.0157(7) -0.0109(6)
F45 0.0360(7) 0.0211(6) 0.0272(7) 0.0030(5) -0.0042(5) -0.0092(5)
C46 0.0373(12) 0.0243(11) 0.0349(13) -0.0005(10) -0.0172(10) -0.0083(10)
C47 0.0270(10) 0.0377(13) 0.0258(12) -0.0077(10) -0.0068(9) -0.0041(10)
C48 0.0325(12) 0.0335(13) 0.0322(13) 0.0083(10) -0.0123(10) -0.0132(10)
C49 0.0472(14) 0.0267(12) 0.0468(16) -0.0016(11) -0.0200(12) -0.0113(11)
C50 0.0369(12) 0.0425(14) 0.0312(13) -0.0126(11) -0.0088(10) -0.0061(11)
C51 0.0340(12) 0.0416(14) 0.0240(12) 0.0007(10) -0.0075(10) -0.0164(11)

loop_
_atom_type_symbol
_atom_type_scat_dispersion_real
_atom_type_scat_dispersion_imag
_atom_type_scat_Cromer_Mann_a1
_atom_type_scat_Cromer_Mann_b1
_atom_type_scat_Cromer_Mann_a2
_atom_type_scat_Cromer_Mann_b2
_atom_type_scat_Cromer_Mann_a3
_atom_type_scat_Cromer_Mann_b3
_atom_type_scat_Cromer_Mann_a4
_atom_type_scat_Cromer_Mann_b4
_atom_type_scat_Cromer_Mann_c
_atom_type_scat_source
C 0.0033 0.0016 2.3100 20.8439 1.0200 10.2075 1.5886 0.5687 0.8650 51.6512 0.2156 'International Tables Vol C 4.2.6.8 and 6.1.1.4'
H 0.0000 0.0000 0.4930 10.5109 0.3229 26.1257 0.1402 3.1424 0.0408 57.7998 0.0030 'International Tables Vol C 4.2.6.8 and 6.1.1.4'
N 0.0061 0.0033 12.2126 0.0057 3.1322 9.8933 2.0125 28.9975 1.1663 0.5826 -11.5290 'International Tables Vol C 4.2.6.8 and 6.1.1.4'
F 0.0171 0.0103 3.5392 10.2825 2.6412 4.2944 1.5170 0.2615 1.0243 26.1476 0.2776 'International Tables Vol C 4.2.6.8 and 6.1.1.4'
P 0.1023 0.0942 6.4345 1.9067 4.1791 27.1570 1.7800 0.5260 1.4908 68.1645 1.1149 'International Tables Vol C 4.2.6.8 and 6.1.1.4'
Pd -0.9988 1.0072 19.3319 0.6987 15.5017 7.9893 5.2954 25.2052 0.6058 76.8986 5.2659 'International Tables Vol C 4.2.6.8 and 6.1.1.4'

loop_
_geom_angle_atom_site_label_1
_geom_angle_atom_site_label_2
_geom_angle_atom_site_label_3
_geom_angle
_geom_angle_publ_flag
C2 Pd1 C3 39.4(2) yes
C2 Pd1 C4 68.6(3) yes
C3 Pd1 C4 37.3(2) yes
C2 Pd1 C8 100.8(2) yes
C3 Pd1 C8 136.43(13) yes
C4 Pd1 C8 166.8(2) yes
C2 Pd1 N18 178.1(2) yes
C3 Pd1 N18 140.99(12) yes
C4 Pd1 N18 112.8(2) yes
C8 Pd1 N18 78.10(7) yes
C5 Pd1 C6 37.77(19) yes
C5 Pd1 C7 66.5(2) yes
C6 Pd1 C7 36.20(16) yes
C5 Pd1 C8 107.1(2) yes
C6 Pd1 C8 138.20(12) yes
C7 Pd1 C8 173.54(18) yes
C5 Pd1 N18 174.8(2) yes
C6 Pd1 N18 137.92(11) yes
C7 Pd1 N18 108.36(18) yes
C8 Pd1 N18 78.10(7) yes
Pd1 C2 C3 71.5(3) yes
Pd1 C2 H21 118.3 no
C3 C2 H21 118.1 no
Pd1 C2 H22 117.4 no
C3 C2 H22 113.0 no
H21 C2 H22 112.7 no
C2 C3 Pd1 69.1(3) yes
C2 C3 C4 118.59(10) yes
Pd1 C3 C4 73.7(3) yes
C2 C3 H31 121.0 no
Pd1 C3 H31 118.3 no
C4 C3 H31 119.3 no
C3 C4 Pd1 69.0(3) yes
C3 C4 H41 119.1 no
Pd1 C4 H41 113.3 no
C3 C4 H42 119.4 no
Pd1 C4 H42 118.7 no
H41 C4 H42 111.4 no
Pd1 C5 C6 74.1(3) yes
Pd1 C5 H51 112.2 no
C6 C5 H51 115.9 no
Pd1 C5 H52 113.3 no
C6 C5 H52 122.7 no
H51 C5 H52 112.6 no
C5 C6 Pd1 68.1(3) yes
C5 C6 C7 118.53(10) yes
Pd1 C6 C7 73.2(3) yes
C5 C6 H61 120.0 no
Pd1 C6 H61 116.6 no
C7 C6 H61 119.5 no
Pd1 C7 C6 70.6(2) yes
Pd1 C7 H71 120.0 no
C6 C7 H71 118.2 no
Pd1 C7 H72 112.5 no
C6 C7 H72 119.4 no
H71 C7 H72 110.9 no
Pd1 C8 N9 138.35(15) yes
Pd1 C8 N16 115.04(14) yes
N9 C8 N16 106.21(17) yes
C8 N9 C10 111.02(16) yes
C8 N9 C23 125.26(18) yes
C10 N9 C23 123.61(17) yes
N9 C10 C11 130.06(19) yes
N9 C10 C15 106.98(17) yes
C11 C10 C15 122.87(19) yes
C10 C11 C12 117.1(2) yes
C10 C11 H111 121.0 no
C12 C11 H111 122.0 no
C11 C12 C13 120.86(19) yes
C11 C12 H121 119.1 no
C13 C12 H121 120.0 no
C12 C13 C14 122.4(2) yes
C12 C13 H131 119.3 no
C14 C13 H131 118.2 no
C13 C14 C15 117.04(19) yes
C13 C14 H141 121.3 no
C15 C14 H141 121.7 no
C10 C15 C14 119.72(18) yes
C10 C15 N16 105.05(17) yes
C14 C15 N16 135.17(19) yes
C15 N16 C8 110.71(16) yes
C15 N16 C17 130.32(16) yes
C8 N16 C17 118.77(15) yes
N16 C17 N18 113.82(16) yes
N16 C17 C22 122.63(16) yes
N18 C17 C22 123.55(17) yes
C17 N18 Pd1 114.20(12) yes
C17 N18 C19 117.41(16) yes
Pd1 N18 C19 128.35(12) yes
N18 C19 C20 121.61(17) yes
N18 C19 C24 119.37(16) yes
C20 C19 C24 118.91(17) yes
C19 C20 C21 119.50(18) yes
C19 C20 H201 119.7 no
C21 C20 H201 120.8 no
C20 C21 C22 119.22(18) yes
C20 C21 H211 119.7 no
C22 C21 H211 121.0 no
C17 C22 C21 118.70(17) yes
C17 C22 H221 121.5 no
C21 C22 H221 119.8 no
N9 C23 H233 109.8 no
N9 C23 H231 110.2 no
H233 C23 H231 112.1 no
N9 C23 H232 108.4 no
H233 C23 H232 107.9 no
H231 C23 H232 108.4 no
C19 C24 C25 120.32(17) yes
C19 C24 C29 118.81(16) yes
C25 C24 C29 120.60(16) yes
C24 C25 C26 117.88(17) yes
C24 C25 C30 121.35(16) yes
C26 C25 C30 120.77(16) yes
C25 C26 C27 122.56(16) yes
C25 C26 H261 118.1 no
C27 C26 H261 119.3 no
C26 C27 C28 117.94(17) yes
C26 C27 C33 121.94(16) yes
C28 C27 C33 120.12(17) yes
C27 C28 C29 121.89(17) yes
C27 C28 H281 118.8 no
C29 C28 H281 119.3 no
C24 C29 C28 119.08(16) yes
C24 C29 C36 122.20(16) yes
C28 C29 C36 118.65(17) yes
C25 C30 C31 112.13(18) yes
C25 C30 C32 112.73(17) yes
C31 C30 C32 110.51(18) yes
C25 C30 H301 108.0 no
C31 C30 H301 110.0 no
C32 C30 H301 103.1 no
C30 C31 H312 110.5 no
C30 C31 H311 102.5 no
H312 C31 H311 105.5 no
C30 C31 H313 111.0 no
H312 C31 H313 111.7 no
H311 C31 H313 115.1 no
C30 C32 H322 107.5 no
C30 C32 H321 108.3 no
H322 C32 H321 109.3 no
C30 C32 H323 108.8 no
H322 C32 H323 110.1 no
H321 C32 H323 112.7 no
C27 C33 C34 110.85(18) yes
C27 C33 C35 112.39(17) yes
C34 C33 C35 110.67(18) yes
C27 C33 H331 107.5 no
C34 C33 H331 108.1 no
C35 C33 H331 107.1 no
C33 C34 H342 109.1 no
C33 C34 H341 110.7 no
H342 C34 H341 108.4 no
C33 C34 H343 110.4 no
H342 C34 H343 109.0 no
H341 C34 H343 109.1 no
C33 C35 H352 109.3 no
C33 C35 H351 109.7 no
H352 C35 H351 109.1 no
C33 C35 H353 110.6 no
H352 C35 H353 108.4 no
H351 C35 H353 109.8 no
C29 C36 C37 111.99(17) yes
C29 C36 C38 109.98(17) yes
C37 C36 C38 111.25(19) yes
C29 C36 H361 108.2 no
C37 C36 H361 107.5 no
C38 C36 H361 107.7 no
C36 C37 H372 110.9 no
C36 C37 H371 111.9 no
H372 C37 H371 107.9 no
C36 C37 H373 110.7 no
H372 C37 H373 107.4 no
H371 C37 H373 107.9 no
C36 C38 H382 110.6 no
C36 C38 H381 109.8 no
H382 C38 H381 109.3 no
C36 C38 H383 110.2 no
H382 C38 H383 107.5 no
H381 C38 H383 109.3 no
F40 P39 F41 179.46(8) yes
F40 P39 F42 89.58(7) yes
F41 P39 F42 89.92(7) yes
F40 P39 F43 90.09(7) yes
F41 P39 F43 90.41(7) yes
F42 P39 F43 179.67(8) yes
F40 P39 F44 89.59(8) yes
F41 P39 F44 90.61(8) yes
F42 P39 F44 89.74(7) yes
F43 P39 F44 90.31(7) yes
F40 P39 F45 89.74(7) yes
F41 P39 F45 90.05(7) yes
F42 P39 F45 89.83(7) yes
F43 P39 F45 90.12(7) yes
F44 P39 F45 179.21(8) yes
C47 C46 C51 120.2(2) yes
C47 C46 H461 119.8 no
C51 C46 H461 120.1 no
C46 C47 C48 120.3(2) yes
C46 C47 H471 119.7 no
C48 C47 H471 120.1 no
C47 C48 C49 119.9(2) yes
C47 C48 H481 119.6 no
C49 C48 H481 120.5 no
C48 C49 C50 119.8(2) yes
C48 C49 H491 120.9 no
C50 C49 H491 119.3 no
C49 C50 C51 120.6(2) yes
C49 C50 H501 119.6 no
C51 C50 H501 119.7 no
C46 C51 C50 119.2(2) yes
C46 C51 H511 120.4 no
C50 C51 H511 120.4 no

loop_
_geom_bond_atom_site_label_1
_geom_bond_atom_site_label_2
_geom_bond_distance
_geom_bond_publ_flag
Pd1 C2 2.099(7) yes
Pd1 C3 2.130(4) yes
Pd1 C4 2.190(6) yes
Pd1 C8 2.016(2) yes
Pd1 N18 2.1516(15) yes
Pd1 C5 2.125(6) yes
Pd1 C6 2.203(3) yes
Pd1 C7 2.235(5) yes
Pd1 C8 2.016(2) yes
Pd1 N18 2.1516(15) yes
C2 C3 1.427(7) yes
C2 H21 0.920 no
C2 H22 0.980 no
C3 C4 1.383(7) yes
C3 H31 0.986 no
C4 H41 0.959 no
C4 H42 0.962 no
C5 C6 1.403(7) yes
C5 H51 1.011 no
C5 H52 0.910 no
C6 C7 1.379(6) yes
C6 H61 0.981 no
C7 H71 0.963 no
C7 H72 0.961 no
C8 N9 1.335(3) yes
C8 N16 1.380(2) yes
N9 C10 1.401(3) yes
N9 C23 1.464(3) yes
C10 C11 1.387(3) yes
C10 C15 1.398(3) yes
C11 C12 1.379(3) yes
C11 H111 0.931 no
C12 C13 1.386(3) yes
C12 H121 0.933 no
C13 C14 1.396(3) yes
C13 H131 0.928 no
C14 C15 1.393(3) yes
C14 H141 0.917 no
C15 N16 1.403(2) yes
N16 C17 1.416(2) yes
C17 N18 1.352(2) yes
C17 C22 1.377(3) yes
N18 C19 1.358(2) yes
C19 C20 1.390(3) yes
C19 C24 1.490(3) yes
C20 C21 1.385(3) yes
C20 H201 0.919 no
C21 C22 1.372(3) yes
C21 H211 0.928 no
C22 H221 0.925 no
C23 H233 0.941 no
C23 H231 0.954 no
C23 H232 0.953 no
C24 C25 1.416(2) yes
C24 C29 1.396(3) yes
C25 C26 1.392(3) yes
C25 C30 1.520(3) yes
C26 C27 1.393(3) yes
C26 H261 0.941 no
C27 C28 1.390(2) yes
C27 C33 1.512(3) yes
C28 C29 1.393(3) yes
C28 H281 0.936 no
C29 C36 1.529(2) yes
C30 C31 1.495(3) yes
C30 C32 1.549(3) yes
C30 H301 0.976 no
C31 H312 1.001 no
C31 H311 0.988 no
C31 H313 1.003 no
C32 H322 1.003 no
C32 H321 0.975 no
C32 H323 1.015 no
C33 C34 1.528(3) yes
C33 C35 1.519(3) yes
C33 H331 0.967 no
C34 H342 0.970 no
C34 H341 0.962 no
C34 H343 0.966 no
C35 H352 0.962 no
C35 H351 0.944 no
C35 H353 0.976 no
C36 C37 1.519(3) yes
C36 C38 1.515(3) yes
C36 H361 0.974 no
C37 H372 0.971 no
C37 H371 0.960 no
C37 H373 0.957 no
C38 H382 0.971 no
C38 H381 0.972 no
C38 H383 0.975 no
P39 F40 1.6113(14) yes
P39 F41 1.5974(14) yes
P39 F42 1.6036(12) yes
P39 F43 1.5938(12) yes
P39 F44 1.5985(14) yes
P39 F45 1.5986(13) yes
C46 C47 1.381(3) yes
C46 C51 1.384(3) yes
C46 H461 0.940 no
C47 C48 1.373(3) yes
C47 H471 0.931 no
C48 C49 1.380(4) yes
C48 H481 0.922 no
C49 C50 1.379(4) yes
C49 H491 0.933 no
C50 C51 1.379(3) yes
C50 H501 0.924 no
C51 H511 0.940 no
